data_7716359
loop_
_publ_author_name
'Sarkar, Abani'
'Behera, Kanhu Charan'
'Ravikanth, Mangalampalli'

_publ_section_title
;
 Synthesis and studies of covalently linked
 (BODIPY)<sub>2</sub>-3-pyrrolyl BODIPY triads.
;
_journal_issue 27
_journal_name_full 'Dalton transactions (Cambridge, England : 2003)'
_journal_page_first 11543
_journal_page_last 11555
_journal_paper_doi 10.1039/d4dt01356e
_journal_volume 53
_journal_year 2024
_chemical_formula_moiety 'C27 H18 B F2 N3 O2'
_chemical_formula_sum 'C27 H18 B F2 N3 O2'
_chemical_formula_weight 465.284
_space_group_crystal_system monoclinic
_space_group_IT_number 14
_space_group_name_Hall '-P 2ybc'
_space_group_name_H-M_alt 'P 1 21/c 1'
_symmetry_Int_Tables_number 14
_audit_creation_date 2024-04-20
_audit_creation_method
;
Olex2 1.5
(compiled 2023.03.06 svn.rbb2c1857 for OlexSys, GUI svn.r6748)
;
_audit_update_record
;
2024-04-20 deposited with the CCDC.	2024-06-12 downloaded from the CCDC.
;
_cell_angle_alpha 90
_cell_angle_beta 108.980(7)
_cell_angle_gamma 90
_cell_formula_units_Z 4
_cell_length_a 11.489(2)
_cell_length_b 19.692(3)
_cell_length_c 9.7156(18)
_cell_measurement_reflns_used 9896
_cell_measurement_temperature 100.00
_cell_measurement_theta_max 30.12
_cell_measurement_theta_min 2.45
_cell_volume 2078.6(6)
_computing_cell_refinement 'SAINT V8.38A (Bruker, 2018)'
_computing_data_reduction 'SAINT V8.38A (Bruker, 2018)'
_computing_molecular_graphics 'Olex2 1.5 (Dolomanov et al., 2009)'
_computing_publication_material 'Olex2 1.5 (Dolomanov et al., 2009)'
_computing_structure_refinement 'olex2.refine 1.5 (Bourhis et al., 2015)'
_diffrn_ambient_temperature 100.00
_diffrn_measured_fraction_theta_full 0.9951
_diffrn_measured_fraction_theta_max 0.9951
_diffrn_measurement_device_type 'Bruker APEX-II CCD'
_diffrn_measurement_method '\f and \w scans'
_diffrn_radiation_type 'Mo K\a'
_diffrn_radiation_wavelength 0.71073
_diffrn_reflns_av_R_equivalents 0.0927
_diffrn_reflns_av_unetI/netI 0.0627
_diffrn_reflns_Laue_measured_fraction_full 0.9951
_diffrn_reflns_Laue_measured_fraction_max 0.9951
_diffrn_reflns_limit_h_max 15
_diffrn_reflns_limit_h_min -15
_diffrn_reflns_limit_k_max 28
_diffrn_reflns_limit_k_min -28
_diffrn_reflns_limit_l_max 13
_diffrn_reflns_limit_l_min -13
_diffrn_reflns_number 74928
_diffrn_reflns_point_group_measured_fraction_full 0.9951
_diffrn_reflns_point_group_measured_fraction_max 0.9951
_diffrn_reflns_theta_full 24.9985
_diffrn_reflns_theta_max 25.00
_diffrn_reflns_theta_min 2.07
_exptl_absorpt_coefficient_mu 0.107
_exptl_absorpt_correction_T_max 0.7463
_exptl_absorpt_correction_T_min 0.5145
_exptl_absorpt_correction_type none
_exptl_absorpt_process_details
;
SADABS-2016/2 (Bruker,2016/2) was used for absorption correction.
wR2(int) was 0.1319 before and 0.0955 after correction.
The Ratio of minimum to maximum transmission is 0.6894.
The \l/2 correction factor is Not present.
;
_exptl_crystal_colour green
_exptl_crystal_colour_primary green
_exptl_crystal_density_diffrn 1.487
_exptl_crystal_description block
_exptl_crystal_F_000 960.693
_exptl_crystal_size_max 0.3
_exptl_crystal_size_mid 0.2
_exptl_crystal_size_min 0.2
_refine_diff_density_max 0.8732
_refine_diff_density_min -0.3121
_refine_diff_density_rms 0.0805
_refine_ls_d_res_high 0.8409
_refine_ls_d_res_low 9.8462
_refine_ls_extinction_coef 0.0025(9)
_refine_ls_extinction_expression Fc^*^=kFc[1+0.001xFc^2^\l^3^/sin(2\q)]^-1/4^
_refine_ls_goodness_of_fit_ref 1.0594
_refine_ls_hydrogen_treatment constr
_refine_ls_matrix_type full
_refine_ls_number_constraints 36
_refine_ls_number_parameters 317
_refine_ls_number_reflns 3645
_refine_ls_number_restraints 0
_refine_ls_restrained_S_all 1.0594
_refine_ls_R_factor_all 0.0597
_refine_ls_R_factor_gt 0.0545
_refine_ls_shift/su_max -0.0002
_refine_ls_shift/su_mean 0.0000
_refine_ls_structure_factor_coef Fsqd
_refine_ls_weighting_details 'w=1/[\s^2^(Fo^2^)+(0.0181P)^2^+3.8847P] where P=(Fo^2^+2Fc^2^)/3'
_refine_ls_weighting_scheme calc
_refine_ls_wR_factor_gt 0.1191
_refine_ls_wR_factor_ref 0.1218
_reflns_Friedel_coverage 0.0
_reflns_limit_h_max 12
_reflns_limit_h_min -13
_reflns_limit_k_max 23
_reflns_limit_k_min 0
_reflns_limit_l_max 11
_reflns_limit_l_min 0
_reflns_number_gt 3285
_reflns_number_total 3645
_reflns_threshold_expression I>=2u(I)
_cod_data_source_file d4dt01356e2.cif
_cod_data_source_block 14
_cod_depositor_comments 'Adding full bibliography for 7716356--7716359.cif.'
_cod_original_cell_volume 2078.5(7)
_cod_database_code 7716359
_olex2_refinement_description
;
1.a Aromatic/amide H refined with riding coordinates:
 N3(H3), C4(H4), C12(H12), C3(H3a), C6(H6), C14(H14), C11(H11), C10(H10),
 C15(H15), C22(H22), C7(H7), C23(H23), C1(H1), C27(H27), C26(H26), C18(H18),
 C19(H19), C25(H25)
;
_olex2_submission_special_instructions 'No special instructions were received'

loop_
_space_group_symop_id
_space_group_symop_operation_xyz
1 x,y,z
2 -x,y+1/2,-z+1/2
3 -x,-y,-z
4 x,-y-1/2,z-1/2

loop_
_atom_site_label
_atom_site_type_symbol
_atom_site_fract_x
_atom_site_fract_y
_atom_site_fract_z
_atom_site_U_iso_or_equiv
_atom_site_adp_type
_atom_site_occupancy
_atom_site_refinement_flags_posn
F2 F 0.74831(14) 0.41241(7) 0.62470(15) 0.0305(4) Uani 1.000000 .
F1 F 0.82971(13) 0.42469(7) 0.44420(17) 0.0311(4) Uani 1.000000 .
O2 O 1.29691(17) 0.23628(10) 1.3587(2) 0.0350(5) Uani 1.000000 .
O1 O -0.03229(17) 0.53018(10) -0.2609(2) 0.0342(5) Uani 1.000000 .
N3 N 0.81843(18) 0.28450(10) 0.6296(2) 0.0228(5) Uani 1.000000 .
H3 H 0.83195(18) 0.32798(10) 0.6493(2) 0.0274(6) Uiso 1.000000 R
N2 N 0.63465(18) 0.36678(10) 0.3846(2) 0.0201(4) Uani 1.000000 .
N1 N 0.65040(18) 0.49080(10) 0.4357(2) 0.0212(5) Uani 1.000000 .
C21 C 0.9750(2) 0.24589(12) 0.8562(3) 0.0218(5) Uani 1.000000 .
C5 C 0.3739(2) 0.45857(12) 0.1029(3) 0.0204(5) Uani 1.000000 .
C8 C 0.4856(2) 0.44617(12) 0.2304(3) 0.0210(5) Uani 1.000000 .
C20 C 0.8792(2) 0.23351(12) 0.7172(3) 0.0225(5) Uani 1.000000 .
C9 C 0.5420(2) 0.50122(12) 0.3225(3) 0.0213(5) Uani 1.000000 .
C16 C 0.6485(2) 0.29832(12) 0.3929(3) 0.0222(5) Uani 1.000000 .
C17 C 0.7333(2) 0.25952(12) 0.5066(3) 0.0233(5) Uani 1.000000 .
C4 C 0.2739(2) 0.49417(12) 0.1190(3) 0.0222(5) Uani 1.000000 .
H4 H 0.2775(2) 0.51032(12) 0.2124(3) 0.0267(6) Uiso 1.000000 R
C2 C 0.1639(2) 0.48241(12) -0.1366(3) 0.0233(5) Uani 1.000000 .
C12 C 0.6882(2) 0.55166(12) 0.5011(3) 0.0231(5) Uani 1.000000 .
H12 H 0.7613(2) 0.55897(12) 0.5807(3) 0.0277(6) Uiso 1.000000 R
C3 C 0.1704(2) 0.50615(12) 0.0012(3) 0.0226(5) Uani 1.000000 .
H3a H 0.1033(2) 0.53059(12) 0.0137(3) 0.0272(6) Uiso 1.000000 R
C13 C 0.5331(2) 0.38127(12) 0.2604(3) 0.0211(5) Uani 1.000000 .
C6 C 0.3674(2) 0.43512(12) -0.0346(3) 0.0225(5) Uani 1.000000 .
H6 H 0.4349(2) 0.41103(12) -0.0473(3) 0.0270(6) Uiso 1.000000 R
C14 C 0.4878(2) 0.31853(13) 0.1910(3) 0.0251(6) Uani 1.000000 .
H14 H 0.4206(2) 0.31293(13) 0.1037(3) 0.0301(7) Uiso 1.000000 R
C11 C 0.6030(2) 0.60163(12) 0.4333(3) 0.0248(6) Uani 1.000000 .
H11 H 0.6066(2) 0.64832(12) 0.4589(3) 0.0297(7) Uiso 1.000000 R
C10 C 0.5118(2) 0.57008(12) 0.3208(3) 0.0241(6) Uani 1.000000 .
H10 H 0.4416(2) 0.59144(12) 0.2548(3) 0.0289(7) Uiso 1.000000 R
C15 C 0.5576(2) 0.26838(13) 0.2714(3) 0.0265(6) Uani 1.000000 .
H15 H 0.5478(2) 0.22119(13) 0.2506(3) 0.0318(7) Uiso 1.000000 R
C22 C 1.0331(2) 0.19131(13) 0.9438(3) 0.0270(6) Uani 1.000000 .
H22 H 1.0118(2) 0.14619(13) 0.9104(3) 0.0324(7) Uiso 1.000000 R
C24 C 1.1537(2) 0.26721(13) 1.1281(3) 0.0254(6) Uani 1.000000 .
C7 C 0.2629(2) 0.44679(12) -0.1533(3) 0.0233(5) Uani 1.000000 .
H7 H 0.2589(2) 0.43030(12) -0.2466(3) 0.0280(7) Uiso 1.000000 R
C23 C 1.1203(2) 0.20188(13) 1.0770(3) 0.0272(6) Uani 1.000000 .
H23 H 1.1583(2) 0.16407(13) 1.1350(3) 0.0326(7) Uiso 1.000000 R
C1 C 0.0528(2) 0.49431(13) -0.2636(3) 0.0264(6) Uani 1.000000 .
H1 H 0.0476(2) 0.47255(13) -0.3527(3) 0.0317(7) Uiso 1.000000 R
C27 C 1.2441(2) 0.27940(15) 1.2729(3) 0.0316(6) Uani 1.000000 .
H27 H 1.2625(2) 0.32536(15) 1.3014(3) 0.0379(8) Uiso 1.000000 R
C26 C 1.0103(3) 0.31108(13) 0.9072(3) 0.0322(6) Uani 1.000000 .
H26 H 0.9729(3) 0.34903(13) 0.8492(3) 0.0386(8) Uiso 1.000000 R
C18 C 0.7405(3) 0.18937(13) 0.5183(3) 0.0328(7) Uani 1.000000 .
H18 H 0.6923(3) 0.15778(13) 0.4492(3) 0.0394(8) Uiso 1.000000 R
C19 C 0.8308(3) 0.17348(13) 0.6490(3) 0.0346(7) Uani 1.000000 .
H19 H 0.8550(3) 0.12905(13) 0.6852(3) 0.0416(8) Uiso 1.000000 R
C25 C 1.0990(3) 0.32161(14) 1.0411(3) 0.0343(7) Uani 1.000000 .
H25 H 1.1226(3) 0.36660(14) 1.0736(3) 0.0411(8) Uiso 1.000000 R
B1 B 0.7202(3) 0.42376(14) 0.4748(3) 0.0224(6) Uani 1.000000 .

loop_
_atom_site_aniso_label
_atom_site_aniso_U_11
_atom_site_aniso_U_22
_atom_site_aniso_U_33
_atom_site_aniso_U_12
_atom_site_aniso_U_13
_atom_site_aniso_U_23
F2 0.0397(9) 0.0237(7) 0.0176(7) 0.0087(6) -0.0049(6) -0.0015(6)
F1 0.0208(8) 0.0273(8) 0.0410(9) -0.0024(6) 0.0041(7) -0.0071(7)
O2 0.0283(10) 0.0430(12) 0.0262(10) 0.0030(9) -0.0014(8) 0.0087(9)
O1 0.0231(10) 0.0334(10) 0.0347(11) 0.0009(8) -0.0065(8) 0.0033(9)
N3 0.0226(11) 0.0174(10) 0.0226(11) -0.0014(8) -0.0008(9) 0.0019(8)
N2 0.0171(10) 0.0200(10) 0.0188(10) 0.0002(8) -0.0003(8) 0.0016(8)
N1 0.0203(11) 0.0205(10) 0.0168(10) -0.0013(8) -0.0022(8) -0.0005(8)
C21 0.0188(12) 0.0237(12) 0.0214(12) 0.0005(10) 0.0041(10) 0.0011(10)
C5 0.0199(12) 0.0169(11) 0.0202(12) -0.0010(9) 0.0006(10) -0.0000(9)
C8 0.0179(12) 0.0232(12) 0.0192(12) -0.0016(10) 0.0024(10) -0.0002(10)
C20 0.0192(12) 0.0223(12) 0.0230(12) 0.0015(10) 0.0028(10) 0.0036(10)
C9 0.0176(12) 0.0224(12) 0.0194(12) 0.0007(10) -0.0003(10) 0.0010(10)
C16 0.0204(12) 0.0216(12) 0.0210(12) -0.0014(10) 0.0018(10) 0.0001(10)
C17 0.0196(12) 0.0228(13) 0.0223(12) -0.0006(10) -0.0004(10) -0.0006(10)
C4 0.0236(13) 0.0189(12) 0.0200(12) -0.0037(10) 0.0013(10) -0.0015(10)
C2 0.0225(13) 0.0172(12) 0.0233(13) -0.0046(10) -0.0020(10) 0.0026(10)
C12 0.0223(13) 0.0218(12) 0.0192(12) -0.0029(10) -0.0013(10) -0.0020(10)
C3 0.0201(13) 0.0174(12) 0.0260(13) -0.0016(10) 0.0014(10) 0.0002(10)
C13 0.0180(12) 0.0242(12) 0.0170(11) 0.0000(10) 0.0001(10) -0.0005(10)
C6 0.0223(13) 0.0201(12) 0.0216(12) 0.0004(10) 0.0022(10) -0.0004(10)
C14 0.0225(13) 0.0257(13) 0.0207(12) -0.0012(10) -0.0016(10) -0.0022(10)
C11 0.0256(13) 0.0196(12) 0.0228(12) 0.0001(10) -0.0008(11) -0.0011(10)
C10 0.0223(13) 0.0222(12) 0.0212(12) 0.0021(10) -0.0020(10) 0.0034(10)
C15 0.0270(14) 0.0194(12) 0.0252(13) -0.0023(10) -0.0024(11) -0.0038(10)
C22 0.0269(14) 0.0199(12) 0.0298(14) 0.0005(10) 0.0030(11) 0.0025(11)
C24 0.0223(13) 0.0286(13) 0.0222(13) 0.0001(10) 0.0033(10) 0.0021(10)
C7 0.0256(13) 0.0211(12) 0.0182(12) -0.0052(10) 0.0001(10) -0.0014(10)
C23 0.0260(14) 0.0256(13) 0.0254(13) 0.0060(11) 0.0022(11) 0.0078(11)
C1 0.0237(14) 0.0241(13) 0.0237(13) -0.0038(11) -0.0031(11) 0.0031(10)
C27 0.0296(15) 0.0347(15) 0.0257(14) -0.0006(12) 0.0023(12) -0.0014(12)
C26 0.0370(16) 0.0220(13) 0.0259(13) 0.0035(11) -0.0058(12) 0.0031(11)
C18 0.0350(15) 0.0209(13) 0.0297(14) 0.0013(11) -0.0071(12) -0.0036(11)
C19 0.0397(16) 0.0192(13) 0.0312(14) 0.0036(12) -0.0075(12) 0.0019(11)
C25 0.0376(16) 0.0223(13) 0.0324(15) -0.0017(12) -0.0031(13) -0.0010(11)
B1 0.0201(14) 0.0221(14) 0.0183(13) 0.0014(11) -0.0030(11) -0.0017(11)

loop_
_atom_type_symbol
_atom_type_scat_dispersion_real
_atom_type_scat_dispersion_imag
_atom_type_scat_Cromer_Mann_a1
_atom_type_scat_Cromer_Mann_a2
_atom_type_scat_Cromer_Mann_a3
_atom_type_scat_Cromer_Mann_a4
_atom_type_scat_Cromer_Mann_b1
_atom_type_scat_Cromer_Mann_b2
_atom_type_scat_Cromer_Mann_b3
_atom_type_scat_Cromer_Mann_b4
_atom_type_scat_Cromer_Mann_c
_atom_type_scat_source
_atom_type_scat_dispersion_source
B 0.00141 0.00067 2.05450 1.33260 1.09790 0.70680 23.21850 1.02100 60.34980 0.14030 -0.19320 'International Tables Volume C Table 6.1.1.4 (pp. 500-502)' 'Henke, Gullikson and Davis, At. Data and Nucl. Data Tables, 1993, 54, 2'
C 0.00347 0.00161 2.31000 1.02000 1.58860 0.86500 20.84390 10.20750 0.56870 51.65120 0.21560 'International Tables Volume C Table 6.1.1.4 (pp. 500-502)' 'Henke, Gullikson and Davis, At. Data and Nucl. Data Tables, 1993, 54, 2'
F 0.01794 0.01033 3.53920 2.64120 1.51700 1.02430 10.28250 4.29440 0.26150 26.14760 0.27760 'International Tables Volume C Table 6.1.1.4 (pp. 500-502)' 'Henke, Gullikson and Davis, At. Data and Nucl. Data Tables, 1993, 54, 2'
H 0.00000 0.00000 0.49300 0.32291 0.14019 0.04081 10.51090 26.12570 3.14236 57.79970 0.00304 'International Tables Volume C Table 6.1.1.4 (pp. 500-502)' 'Henke, Gullikson and Davis, At. Data and Nucl. Data Tables, 1993, 54, 2'
N 0.00653 0.00323 12.21260 3.13220 2.01250 1.16630 0.00570 9.89330 28.99750 0.58260 -11.52900 'International Tables Volume C Table 6.1.1.4 (pp. 500-502)' 'Henke, Gullikson and Davis, At. Data and Nucl. Data Tables, 1993, 54, 2'
O 0.01158 0.00611 3.04850 2.28680 1.54630 0.86700 13.27710 5.70110 0.32390 32.90890 0.25080 'International Tables Volume C Table 6.1.1.4 (pp. 500-502)' 'Henke, Gullikson and Davis, At. Data and Nucl. Data Tables, 1993, 54, 2'

loop_
_geom_angle_atom_site_label_1
_geom_angle_atom_site_label_2
_geom_angle_atom_site_label_3
_geom_angle
_geom_angle_site_symmetry_1
_geom_angle_site_symmetry_3
_geom_angle_publ_flag
C20 N3 H3 124.49(13) . . ?
C17 N3 H3 124.49(13) . . ?
C17 N3 C20 111.0(2) . . ?
C13 N2 C16 107.49(19) . . ?
B1 N2 C16 129.9(2) . . ?
B1 N2 C13 122.07(19) . . ?
C12 N1 C9 108.0(2) . . ?
B1 N1 C9 126.19(19) . . ?
B1 N1 C12 125.70(19) . . ?
C22 C21 C20 120.1(2) . . ?
C26 C21 C20 122.0(2) . . ?
C26 C21 C22 117.9(2) . . ?
C4 C5 C8 120.5(2) . . ?
C6 C5 C8 120.5(2) . . ?
C6 C5 C4 118.9(2) . . ?
C9 C8 C5 119.5(2) . . ?
C13 C8 C5 120.1(2) . . ?
C13 C8 C9 120.3(2) . . ?
C21 C20 N3 122.5(2) . . ?
C19 C20 N3 106.8(2) . . ?
C19 C20 C21 130.7(2) . . ?
C8 C9 N1 119.7(2) . . ?
C10 C9 N1 108.0(2) . . ?
C10 C9 C8 132.2(2) . . ?
C17 C16 N2 127.8(2) . . ?
C15 C16 N2 108.8(2) . . ?
C15 C16 C17 123.3(2) . . ?
C16 C17 N3 126.6(2) . . ?
C18 C17 N3 106.3(2) . . ?
C18 C17 C16 127.0(2) . . ?
H4 C4 C5 119.57(14) . . ?
C3 C4 C5 120.9(2) . . ?
C3 C4 H4 119.57(15) . . ?
C7 C2 C3 119.3(2) . . ?
C1 C2 C3 120.6(2) . . ?
C1 C2 C7 120.1(2) . . ?
H12 C12 N1 125.27(13) . . ?
C11 C12 N1 109.5(2) . . ?
C11 C12 H12 125.27(14) . . ?
C2 C3 C4 120.1(2) . . ?
H3a C3 C4 119.95(15) . . ?
H3a C3 C2 119.95(14) . . ?
C8 C13 N2 121.8(2) . . ?
C14 C13 N2 107.7(2) . . ?
C14 C13 C8 130.1(2) . . ?
H6 C6 C5 119.85(14) . . ?
C7 C6 C5 120.3(2) . . ?
C7 C6 H6 119.85(15) . . ?
H14 C14 C13 126.14(13) . . ?
C15 C14 C13 107.7(2) . . ?
C15 C14 H14 126.14(14) . . ?
H11 C11 C12 126.57(14) . . ?
C10 C11 C12 106.9(2) . . ?
C10 C11 H11 126.57(14) . . ?
C11 C10 C9 107.7(2) . . ?
H10 C10 C9 126.17(14) . . ?
H10 C10 C11 126.17(14) . . ?
C14 C15 C16 108.3(2) . . ?
H15 C15 C16 125.84(14) . . ?
H15 C15 C14 125.84(14) . . ?
H22 C22 C21 119.49(14) . . ?
C23 C22 C21 121.0(2) . . ?
C23 C22 H22 119.49(15) . . ?
C27 C24 C23 121.4(2) . . ?
C25 C24 C23 118.8(2) . . ?
C25 C24 C27 119.8(2) . . ?
C6 C7 C2 120.5(2) . . ?
H7 C7 C2 119.76(14) . . ?
H7 C7 C6 119.76(15) . . ?
C24 C23 C22 120.7(2) . . ?
H23 C23 C22 119.64(15) . . ?
H23 C23 C24 119.64(14) . . ?
C2 C1 O1 123.9(2) . . ?
H1 C1 O1 118.03(15) . . ?
H1 C1 C2 118.03(15) . . ?
C24 C27 O2 125.9(3) . . ?
H27 C27 O2 117.07(16) . . ?
H27 C27 C24 117.07(15) . . ?
H26 C26 C21 119.51(14) . . ?
C25 C26 C21 121.0(2) . . ?
C25 C26 H26 119.51(16) . . ?
H18 C18 C17 126.07(15) . . ?
C19 C18 C17 107.9(2) . . ?
C19 C18 H18 126.07(15) . . ?
C18 C19 C20 108.1(2) . . ?
H19 C19 C20 125.97(14) . . ?
H19 C19 C18 125.97(15) . . ?
C26 C25 C24 120.6(2) . . ?
H25 C25 C24 119.71(15) . . ?
H25 C25 C26 119.71(16) . . ?
F1 B1 F2 107.9(2) . . ?
N2 B1 F2 111.0(2) . . ?
N2 B1 F1 109.8(2) . . ?
N1 B1 F2 108.7(2) . . ?
N1 B1 F1 112.1(2) . . ?
N1 B1 N2 107.34(19) . . ?

loop_
_geom_bond_atom_site_label_1
_geom_bond_atom_site_label_2
_geom_bond_distance
_geom_bond_site_symmetry_2
_geom_bond_publ_flag
F2 B1 1.403(3) . ?
F1 B1 1.384(3) . ?
O2 C27 1.206(3) . ?
O1 C1 1.213(3) . ?
N3 H3 0.8800 . ?
N3 C20 1.354(3) . ?
N3 C17 1.366(3) . ?
N2 C16 1.357(3) . ?
N2 C13 1.408(3) . ?
N2 B1 1.560(3) . ?
N1 C9 1.382(3) . ?
N1 C12 1.360(3) . ?
N1 B1 1.527(3) . ?
C21 C20 1.459(3) . ?
C21 C22 1.398(3) . ?
C21 C26 1.388(4) . ?
C5 C8 1.485(3) . ?
C5 C4 1.397(3) . ?
C5 C6 1.393(3) . ?
C8 C9 1.421(3) . ?
C8 C13 1.383(3) . ?
C20 C19 1.381(4) . ?
C9 C10 1.399(3) . ?
C16 C17 1.433(3) . ?
C16 C15 1.425(3) . ?
C17 C18 1.386(4) . ?
C4 H4 0.9500 . ?
C4 C3 1.376(3) . ?
C2 C3 1.398(4) . ?
C2 C7 1.389(4) . ?
C2 C1 1.477(3) . ?
C12 H12 0.9500 . ?
C12 C11 1.393(3) . ?
C3 H3a 0.9500 . ?
C13 C14 1.422(3) . ?
C6 H6 0.9500 . ?
C6 C7 1.387(3) . ?
C14 H14 0.9500 . ?
C14 C15 1.349(3) . ?
C11 H11 0.9500 . ?
C11 C10 1.390(3) . ?
C10 H10 0.9500 . ?
C15 H15 0.9500 . ?
C22 H22 0.9500 . ?
C22 C23 1.371(4) . ?
C24 C23 1.387(4) . ?
C24 C27 1.471(3) . ?
C24 C25 1.383(4) . ?
C7 H7 0.9500 . ?
C23 H23 0.9500 . ?
C1 H1 0.9500 . ?
C27 H27 0.9500 . ?
C26 H26 0.9500 . ?
C26 C25 1.383(4) . ?
C18 H18 0.9500 . ?
C18 C19 1.389(4) . ?
C19 H19 0.9500 . ?
C25 H25 0.9500 . ?

loop_
_geom_torsion_atom_site_label_1
_geom_torsion_atom_site_label_2
_geom_torsion_atom_site_label_3
_geom_torsion_atom_site_label_4
_geom_torsion
_geom_torsion_site_symmetry_1
_geom_torsion_site_symmetry_2
_geom_torsion_site_symmetry_3
_geom_torsion_site_symmetry_4
_geom_torsion_publ_flag
F2 B1 N2 C16 -52.8(3) . . . . ?
F2 B1 N2 C13 137.0(2) . . . . ?
F2 B1 N1 C9 -131.2(2) . . . . ?
F2 B1 N1 C12 53.0(3) . . . . ?
F1 B1 N2 C16 66.4(3) . . . . ?
F1 B1 N2 C13 -103.8(2) . . . . ?
F1 B1 N1 C9 109.6(2) . . . . ?
F1 B1 N1 C12 -66.1(3) . . . . ?
O2 C27 C24 C23 0.3(4) . . . . ?
O2 C27 C24 C25 179.3(3) . . . . ?
O1 C1 C2 C3 7.8(3) . . . . ?
O1 C1 C2 C7 -172.8(3) . . . . ?
N3 C20 C21 C22 178.6(2) . . . . ?
N3 C20 C21 C26 -0.3(3) . . . . ?
N3 C20 C19 C18 0.5(2) . . . . ?
N3 C17 C16 N2 -0.6(3) . . . . ?
N3 C17 C16 C15 -176.4(3) . . . . ?
N3 C17 C18 C19 -0.2(2) . . . . ?
N2 C16 C17 C18 175.2(3) . . . . ?
N2 C16 C15 C14 -0.9(2) . . . . ?
N2 C13 C8 C5 -176.4(2) . . . . ?
N2 C13 C8 C9 2.6(3) . . . . ?
N2 C13 C14 C15 1.1(2) . . . . ?
N2 B1 N1 C9 -11.0(3) . . . . ?
N2 B1 N1 C12 173.21(19) . . . . ?
N1 C9 C8 C5 -175.8(2) . . . . ?
N1 C9 C8 C13 5.1(3) . . . . ?
N1 C9 C10 C11 0.4(2) . . . . ?
N1 C12 C11 C10 -1.3(2) . . . . ?
C21 C20 C19 C18 179.6(3) . . . . ?
C21 C22 C23 C24 -0.3(3) . . . . ?
C21 C26 C25 C24 -0.7(4) . . . . ?
C5 C8 C9 C10 1.4(3) . . . . ?
C5 C8 C13 C14 -4.1(3) . . . . ?
C5 C4 C3 C2 0.3(3) . . . . ?
C5 C6 C7 C2 0.5(3) . . . . ?
C8 C9 C10 C11 -177.1(3) . . . . ?
C8 C13 C14 C15 -172.1(3) . . . . ?
C20 C19 C18 C17 -0.2(3) . . . . ?
C9 C10 C11 C12 0.5(2) . . . . ?
C16 C17 C18 C19 -176.6(3) . . . . ?
C16 C15 C14 C13 -0.2(3) . . . . ?
C4 C3 C2 C7 -0.0(3) . . . . ?
C4 C3 C2 C1 179.3(2) . . . . ?
C22 C23 C24 C27 177.9(3) . . . . ?
C22 C23 C24 C25 -1.1(3) . . . . ?
